data_9011081
loop_
_publ_author_name
'Susse, P.'

_publ_section_title
;
 Die kristallstruktur des botryogens
;
_journal_name_full 'Acta Crystallographica, Section B'
_journal_page_first 760
_journal_page_last 767
_journal_paper_doi 10.1107/S0567740868003171
_journal_volume 24
_journal_year 1968
_chemical_compound_source 'Rammelsberg mine near Goslar, Germany'
_chemical_formula_sum 'Fe1.08 H15 Mg0.2 Mn0.25 O16 S2 Zn0.47'
_chemical_name_mineral Zincobotryogen
_space_group_IT_number 14
_symmetry_space_group_name_Hall '-P 2yn'
_symmetry_space_group_name_H-M 'P 1 21/n 1'
_cell_angle_alpha 90
_cell_angle_beta 100.13
_cell_angle_gamma 90
_cell_formula_units_Z 4
_cell_length_a 10.526
_cell_length_b 17.872
_cell_length_c 7.136
_cell_volume 1321.502
_database_code_amcsd 0009339
_exptl_crystal_density_diffrn 2.236
_cod_original_formula_sum 'Zn.47 Mn.25 Mg.2 Fe1.08 S2 O16 H15'
_cod_database_code 9011081

loop_
_space_group_symop_operation_xyz
x,y,z
1/2+x,1/2-y,1/2+z
1/2-x,1/2+y,1/2-z
-x,-y,-z

loop_
_atom_site_label
_atom_site_fract_x
_atom_site_fract_y
_atom_site_fract_z
_atom_site_occupancy
_atom_site_U_iso_or_equiv
_atom_site_type_symbol
_atom_site_attached_hydrogens
Zn2 0.40780 0.18210 0.34850 0.47000 0.02064 Zn 0
Mn2 0.40780 0.18210 0.34850 0.25000 0.02064 Mn 0
Mg2 0.40780 0.18210 0.34850 0.20000 0.02064 Mg 0
Fe2 0.40780 0.18210 0.34850 0.08000 0.02064 Fe 0
Fe11 0.00000 0.00000 0.00000 1.00000 0.01811 Fe 0
Fe12 0.00000 0.00000 0.50000 1.00000 0.01938 Fe 0
S1 0.09290 0.13850 0.27990 1.00000 0.00241 S 0
S2 0.70850 0.06850 0.88450 1.00000 0.00317 S 0
O1 0.01100 0.10590 0.11060 1.00000 0.01064 O 0
O2 0.21620 0.16130 0.23300 1.00000 0.01862 O 0
O3 0.11750 0.08070 0.42900 1.00000 0.01596 O 0
O4 0.02470 0.20190 0.34400 1.00000 0.02495 O 0
O5 0.74320 0.11480 0.72910 1.00000 0.01874 O 0
O6 0.80750 0.00850 0.93090 1.00000 0.01558 O 0
O7 0.70770 0.11280 0.05420 1.00000 0.02381 O 0
O8 0.58290 0.03380 0.82190 1.00000 0.01836 O 0
O-H9 0.02190 0.04320 0.75100 1.00000 0.01330 O 1
Wat1 0.45160 0.11610 0.12730 1.00000 0.02292 O 2
Wat2 0.59750 0.20550 0.45820 1.00000 0.02558 O 2
Wat3 0.33740 0.24730 0.55700 1.00000 0.02292 O 2
Wat4 0.83180 0.06170 0.42130 1.00000 0.02001 O 2
Wat5 0.91290 0.22460 0.67190 1.00000 0.02394 O 2
Wat6 0.20680 0.16060 0.82440 1.00000 0.03204 O 2
Wat7 0.40360 0.08880 0.52640 1.00000 0.03128 O 2

loop_
_cod_changelog_entry_id
_cod_changelog_entry_author
_cod_changelog_entry_date
_cod_changelog_entry_text
1
;cod-tools version 3.8.0
Id: cif_guess_AMCSD_atom_types 9574 2023-05-10 09:00:05Z saulius
;
2023-05-10T18:52:55+03:00
;Derived atom types and hydrogen counts
from atom names that follow the AMCSD naming convention
(Wat == water, O-H == hydroxyl).
;

loop_
_cod_related_entry_id
_cod_related_entry_database
_cod_related_entry_code
1 AMCSD 0009339

_cod_duplicate_entry 9007502
